data_1534591
loop_
_publ_author_name
'Lin, Z.'
'Ferreira, A.'
'Rocha, J.'

_publ_section_title
;
 Synthesis and structural characterization of novel tin and titanium
 potassium silicates K4 M2 Si6 O18
;
_journal_name_full 'Journal of Solid State Chemistry'
_journal_page_first 258
_journal_page_last 263
_journal_volume 175
_journal_year 2003
_chemical_formula_sum 'K2 O9 Si3 Ti'
_chemical_name_systematic 'K2 (Ti Si3 O9)'
_space_group_IT_number 146
_symmetry_space_group_name_Hall 'R 3'
_symmetry_space_group_name_H-M 'R 3 :H'
_cell_angle_alpha 90
_cell_angle_beta 90
_cell_angle_gamma 120
_cell_formula_units_Z 6
_cell_length_a 10.0124
_cell_length_b 10.0124
_cell_length_c 14.8413
_cell_volume 1288.484
_citation_journal_id_ASTM JSSCBI
_cod_data_source_file Lin_JSSCBI_2003_924.cif
_cod_data_source_block K2O9Si3Ti1
_cod_original_formula_sum 'K2 O9 Si3 Ti1'
_cod_database_code 1534591

loop_
_symmetry_equiv_pos_as_xyz
x,y,z
-y,x-y,z
-x+y,-x,z
x+2/3,y+1/3,z+1/3
-y+2/3,x-y+1/3,z+1/3
-x+y+2/3,-x+1/3,z+1/3
x+1/3,y+2/3,z+2/3
-y+1/3,x-y+2/3,z+2/3
-x+y+1/3,-x+2/3,z+2/3

loop_
_atom_site_label
_atom_site_type_symbol
_atom_site_fract_x
_atom_site_fract_y
_atom_site_fract_z
_atom_site_occupancy
_atom_site_U_iso_or_equiv
O2 O-2 0.4798 0.241 0.1496 1 0.0
Si1 Si+4 0.34491 0.06912 0.16691 1 0.0
K1 K+1 0.3333 0.6667 0.16069 1 0.0
O3 O-2 0.5575 0.4095 -0.0037 1 0.0
O1 O-2 0.1192 0.1736 0.3034 1 0.0
Ti1 Ti+4 0.6667 0.3333 0.07397 1 0.0
Si2 Si+4 0.01694 0.45385 0.00096 1 0.0
Ti2 Ti+4 0 0 0.22278 1 0.0
O5 O-2 0.3511 0.0225 0.2681 1 0.0
O6 O-2 0.1793 0.0448 0.1494 1 0.0
O4 O-2 0.054 0.4206 0.1011 1 0.0
K2 K+1 0.43917 0.33446 0.33052 1 0.0
